data_7707899
loop_
_publ_author_name
'Weller, Ruth'
'Ruppach, Lutz'
'Shlyaykher, Alena'
'Tambornino, Frank'
'Werncke, C. Gunnar'

_publ_section_title
;
 Homoleptic quasilinear metal(i/ii) silylamides of Cr-Co with phenyl and
 allyl functions - impact of the oxidation state on secondary ligand
 interactions.
;
_journal_issue 31
_journal_name_full 'Dalton transactions (Cambridge, England : 2003)'
_journal_page_first 10947
_journal_page_last 10963
_journal_paper_doi 10.1039/d1dt01543e
_journal_volume 50
_journal_year 2021
_chemical_formula_moiety 'C38 H48 Li N O2 Si'
_chemical_formula_sum 'C38 H48 Li N O2 Si'
_chemical_formula_weight 585.80
_space_group_crystal_system orthorhombic
_space_group_IT_number 19
_space_group_name_Hall 'P 2ac 2ab'
_space_group_name_H-M_alt 'P 21 21 21'
_atom_sites_solution_hydrogens geom
_atom_sites_solution_primary dual
_audit_creation_date 2021-03-27
_audit_creation_method
;
Olex2 1.2
(compiled 2018.05.29 svn.r3508 for OlexSys, GUI svn.r5506)
;
_audit_update_record
;
2021-06-12 deposited with the CCDC.	2021-07-07 downloaded from the CCDC.
;
_cell_angle_alpha 90
_cell_angle_beta 90
_cell_angle_gamma 90
_cell_formula_units_Z 8
_cell_length_a 9.750(3)
_cell_length_b 15.312(5)
_cell_length_c 45.002(11)
_cell_measurement_reflns_used 13263
_cell_measurement_temperature 100
_cell_measurement_theta_max 26.065
_cell_measurement_theta_min 2.276
_cell_volume 6718(3)
_computing_cell_refinement 'SAINT V8.38A (?, 2016)'
_computing_data_collection 'SAINT V8.38A (?, 2016)'
_computing_data_reduction 'SAINT V8.38A (?, 2016)'
_computing_molecular_graphics 'Olex2 (Dolomanov et al., 2009)'
_computing_publication_material 'Olex2 (Dolomanov et al., 2009)'
_computing_structure_refinement 'XL (Sheldrick, 2008)'
_computing_structure_solution 'ShelXT (Sheldrick, 2015)'
_diffrn_ambient_temperature 100.0
_diffrn_detector 'Bruker APEX2 area detector'
_diffrn_detector_area_resol_mean 7.9
_diffrn_detector_type 'CCD area detector'
_diffrn_measured_fraction_theta_full 0.999
_diffrn_measured_fraction_theta_max 0.998
_diffrn_measurement_device 'three-circle diffractometer'
_diffrn_measurement_device_type 'Bruker SMART APEX2 area detector'
_diffrn_measurement_method '\w and \f scans'
_diffrn_radiation_monochromator 'mirror optics'
_diffrn_radiation_probe x-ray
_diffrn_radiation_type MoK\a
_diffrn_radiation_wavelength 0.71073
_diffrn_reflns_av_R_equivalents 0.0433
_diffrn_reflns_av_unetI/netI 0.0272
_diffrn_reflns_Laue_measured_fraction_full 0.999
_diffrn_reflns_Laue_measured_fraction_max 0.998
_diffrn_reflns_limit_h_max 12
_diffrn_reflns_limit_h_min -12
_diffrn_reflns_limit_k_max 18
_diffrn_reflns_limit_k_min -18
_diffrn_reflns_limit_l_max 55
_diffrn_reflns_limit_l_min -55
_diffrn_reflns_number 97307
_diffrn_reflns_point_group_measured_fraction_full 0.999
_diffrn_reflns_point_group_measured_fraction_max 0.998
_diffrn_reflns_theta_full 25.242
_diffrn_reflns_theta_max 26.065
_diffrn_reflns_theta_min 2.276
_diffrn_source 'microfocus sealed X-ray tube'
_diffrn_source_type 'Incoatec I\ms'
_exptl_absorpt_coefficient_mu 0.103
_exptl_absorpt_correction_T_max 0.7453
_exptl_absorpt_correction_T_min 0.7017
_exptl_absorpt_correction_type multi-scan
_exptl_absorpt_process_details
'SADABS-2016/2 (Bruker,2016/2) was used for absorption correction. wR2(int) was 0.1139 before and 0.0518 after correction. The Ratio of minimum to maximum transmission is 0.9415. The \l/2 correction factor is Not present.'
_exptl_crystal_colour 'clear colourless'
_exptl_crystal_colour_lustre clear
_exptl_crystal_colour_primary colourless
_exptl_crystal_density_diffrn 1.158
_exptl_crystal_description plate
_exptl_crystal_F_000 2528
_exptl_crystal_size_max 0.287
_exptl_crystal_size_mid 0.155
_exptl_crystal_size_min 0.11
_refine_diff_density_max 0.530
_refine_diff_density_min -0.251
_refine_diff_density_rms 0.044
_refine_ls_abs_structure_details
;
 Flack x determined using 5053 quotients [(I+)-(I-)]/[(I+)+(I-)]
 (Parsons, Flack and Wagner, Acta Cryst. B69 (2013) 249-259).
;
_refine_ls_abs_structure_Flack 0.00(2)
_refine_ls_extinction_method none
_refine_ls_goodness_of_fit_ref 1.073
_refine_ls_hydrogen_treatment constr
_refine_ls_matrix_type full
_refine_ls_number_parameters 810
_refine_ls_number_reflns 13263
_refine_ls_number_restraints 0
_refine_ls_restrained_S_all 1.073
_refine_ls_R_factor_all 0.0459
_refine_ls_R_factor_gt 0.0405
_refine_ls_shift/su_max 0.001
_refine_ls_shift/su_mean 0.000
_refine_ls_structure_factor_coef Fsqd
_refine_ls_weighting_details 'w=1/[\s^2^(Fo^2^)+(0.0488P)^2^+2.5458P] where P=(Fo^2^+2Fc^2^)/3'
_refine_ls_weighting_scheme calc
_refine_ls_wR_factor_gt 0.0950
_refine_ls_wR_factor_ref 0.0975
_reflns_Friedel_coverage 0.799
_reflns_Friedel_fraction_full 1.000
_reflns_Friedel_fraction_max 0.999
_reflns_number_gt 12310
_reflns_number_total 13263
_reflns_threshold_expression 'I > 2\s(I)'
_cod_data_source_file d1dt01543e2.cif
_cod_data_source_block lil3_b
_cod_depositor_comments 'Adding full bibliography for 7707896--7707917.cif.'
_cod_original_cell_volume 6719(3)
_cod_database_code 7707899
_shelx_shelxl_version_number 2016/6
_shelx_space_group_comment
;
The symmetry employed for this shelxl refinement is uniquely defined
by the following loop, which should always be used as a source of
symmetry information in preference to the above space-group names.
They are only intended as comments.
;
_shelx_estimated_absorpt_t_max 0.989
_shelx_estimated_absorpt_t_min 0.971
_olex2_refinement_description
;
1. Fixed Uiso
 At 1.2 times of:
  All C(H) groups, All C(H,H) groups, All C(H,H,H,H) groups
 At 1.5 times of:
  All C(H,H,H) groups
2. Others
 Fixed Sof: H02Q(0.5) H02R(0.5) H02S(0.5) H02T(0.5) H02E(0.5) H02F(0.5)
 H02C(0.5) H02D(0.5) H02Z(0.5) HH(0.5) HI(0.5) HJ(0.5) H02G(0.5) H02H(0.5)
 H02I(0.5) H02J(0.5) C029(0.5) H02K(0.5) H02L(0.5) C02E(0.5) H02M(0.5)
 H02N(0.5) C02F(0.5) H02O(0.5) H02P(0.5) C2AA(0.5) H2AA(0.5) H2AB(0.5)
 C1AA(0.5) H1AB(0.5) H1AC(0.5) C0AA(0.5) H0AB(0.5) H0AC(0.5)
3.a Ternary CH refined with riding coordinates:
 C00R(H00R), C00W(H00W), C00Z(H00Z), C010(H010)
3.b Secondary CH2 refined with riding coordinates:
 C01E(H01F,H01G), C01Q(H01P,H01Q), C01V(H01X,H01Y), C01W(H8AA,HB), C01Z(H0BA,
 HG), C020(H02Q,H02R), C020(H02S,H02T), C021(H02U,H02V), C022(H02A,H02B),
 C024(H02E,H02F), C024(H02C,H02D), C025(H02Z,HH), C025(HI,HJ), C027(H1BA,HM),
 C028(H02G,H02H), C028(H02I,H02J), C029(H02K,H02L), C02A(H2BA,HN), C02E(H02M,
 H02N), C02F(H02O,H02P), C2AA(H2AA,H2AB), C1AA(H1AB,H1AC), C0AA(H0AB,H0AC)
3.c Aromatic/amide H refined with riding coordinates:
 C00A(H00A), C00D(H00D), C00E(H00E), C00I(H00I), C00M(H00M), C00N(H00N),
 C00O(H00O), C00P(H00P), C00S(H00S), C00T(H00T), C00U(H00U), C00V(H00V),
 C00X(H00X), C00Y(H00Y), C012(H012), C014(H014), C015(H015), C018(H018),
 C019(H019), C01A(H0AA), C01B(H01D), C01C(H1AA), C01D(H01E), C01F(H3AA),
 C01G(H01H), C01H(H01I), C01I(H4AA), C01J(H5AA), C01K(H01K), C01L(H01L),
 C01M(H6AA), C01N(H7AA), C01O(H01O), C01R(H01R), C01S(H01S), C01U(H01W)
3.d Idealised Me refined as rotating group:
 C011(H01A,H01B,H01C), C013(H01,H,HA), C01P(H01J,H01M,H01N), C01T(H01T,H01U,
 H01V), C01X(H01Z,HC,HD), C01Y(H9AA,HE,HF), C023(H02W,H02X,H02Y), C026(H02,HK,
 HL)
;
_olex2_submission_special_instructions 'No special instructions were received'

loop_
_space_group_symop_operation_xyz
'x, y, z'
'-x+1/2, -y, z+1/2'
'-x, y+1/2, -z+1/2'
'x+1/2, -y+1/2, -z'

loop_
_atom_site_label
_atom_site_type_symbol
_atom_site_fract_x
_atom_site_fract_y
_atom_site_fract_z
_atom_site_U_iso_or_equiv
_atom_site_adp_type
_atom_site_occupancy
_atom_site_site_symmetry_order
_atom_site_calc_flag
_atom_site_refinement_flags_posn
_atom_site_refinement_flags_adp
_atom_site_refinement_flags_occupancy
_atom_site_disorder_assembly
_atom_site_disorder_group
Si1 Si 0.27592(7) 0.57708(4) 0.34437(2) 0.01307(15) Uani 1 1 d . . . . .
Si2 Si 0.60185(7) 0.43933(4) 0.59631(2) 0.01258(14) Uani 1 1 d . . . . .
O2 O -0.0231(2) 0.39883(13) 0.33114(5) 0.0313(5) Uani 1 1 d . . . . .
O1 O -0.0746(2) 0.50863(14) 0.27485(5) 0.0335(5) Uani 1 1 d . . . . .
O3 O 0.3889(2) 0.49398(15) 0.50863(5) 0.0322(5) Uani 1 1 d . . . . .
O4 O 0.2717(2) 0.58752(16) 0.56191(5) 0.0349(5) Uani 1 1 d . . . . .
N2 N 0.6096(2) 0.50255(13) 0.56631(5) 0.0155(4) Uani 1 1 d . . . . .
N1 N 0.2218(2) 0.54789(13) 0.31061(5) 0.0152(4) Uani 1 1 d . . . . .
C7 C 0.5028(3) 0.49603(16) 0.62679(6) 0.0151(5) Uani 1 1 d . . . . .
C00A C 0.3327(3) 0.40806(17) 0.36884(6) 0.0168(5) Uani 1 1 d . . . . .
H00A H 0.247169 0.392731 0.360175 0.020 Uiso 1 1 calc R . . . .
C3 C 0.3805(3) 0.49408(16) 0.36587(5) 0.0149(5) Uani 1 1 d . . . . .
C6 C 0.7704(3) 0.41263(16) 0.61495(6) 0.0155(5) Uani 1 1 d . . . . .
C00D C 0.0947(3) 0.55784(16) 0.39523(6) 0.0175(5) Uani 1 1 d . . . . .
H00D H 0.168253 0.527511 0.404475 0.021 Uiso 1 1 calc R . . . .
C00E C 0.4016(3) 0.45554(17) 0.64379(6) 0.0201(6) Uani 1 1 d . . . . .
H00E H 0.371371 0.398700 0.638418 0.024 Uiso 1 1 calc R . . . .
C8 C 0.5061(3) 0.33376(16) 0.58848(6) 0.0147(5) Uani 1 1 d . . . . .
C2 C 0.1129(3) 0.59175(15) 0.36662(6) 0.0151(5) Uani 1 1 d . . . . .
C5 C 0.7002(3) 0.52227(16) 0.54369(5) 0.0139(5) Uani 1 1 d . . . . .
C00I C -0.0286(3) 0.56755(18) 0.41046(6) 0.0206(6) Uani 1 1 d . . . . .
H00I H -0.038633 0.543228 0.429757 0.025 Uiso 1 1 calc R . . . .
C1 C 0.2869(3) 0.55346(17) 0.28314(6) 0.0154(5) Uani 1 1 d . . . . .
C00K C 0.7768(3) 0.45890(16) 0.52728(6) 0.0164(5) Uani 1 1 d . . . . .
C4 C 0.3815(3) 0.68092(16) 0.34418(6) 0.0171(5) Uani 1 1 d . . . . .
C00M C 0.5428(3) 0.57958(18) 0.63556(6) 0.0197(6) Uani 1 1 d . . . . .
H00M H 0.611361 0.609044 0.624414 0.024 Uiso 1 1 calc R . . . .
C00N C 0.5062(3) 0.51318(18) 0.37913(6) 0.0198(6) Uani 1 1 d . . . . .
H00N H 0.541760 0.570773 0.377673 0.024 Uiso 1 1 calc R . . . .
C00O C 0.3755(3) 0.33823(17) 0.57551(6) 0.0183(6) Uani 1 1 d . . . . .
H00O H 0.331904 0.393454 0.573704 0.022 Uiso 1 1 calc R . . . .
C00P C 0.7721(3) 0.37651(17) 0.64363(6) 0.0198(6) Uani 1 1 d . . . . .
H00P H 0.687671 0.363937 0.653259 0.024 Uiso 1 1 calc R . . . .
C00Q C 0.2877(3) 0.63350(18) 0.26685(6) 0.0189(6) Uani 1 1 d . . . . .
C00R C 0.7634(3) 0.36187(17) 0.53451(6) 0.0189(6) Uani 1 1 d . . . . .
H00R H 0.737190 0.357055 0.555929 0.023 Uiso 1 1 calc R . . . .
C00S C 0.5071(3) 0.68304(19) 0.32930(6) 0.0228(6) Uani 1 1 d . . . . .
H00S H 0.542895 0.630491 0.321197 0.027 Uiso 1 1 calc R . . . .
C00T C 0.0007(3) 0.63600(17) 0.35417(6) 0.0207(6) Uani 1 1 d . . . . .
H00T H 0.008699 0.659399 0.334694 0.025 Uiso 1 1 calc R . . . .
C00U C 0.5309(3) 0.3662(2) 0.39672(7) 0.0271(7) Uani 1 1 d . . . . .
H00U H 0.582119 0.322994 0.407036 0.033 Uiso 1 1 calc R . . . .
C00V C 0.3863(3) 0.57935(19) 0.67639(6) 0.0251(6) Uani 1 1 d . . . . .
H00V H 0.346988 0.607514 0.693162 0.030 Uiso 1 1 calc R . . . .
C00W C 0.2171(3) 0.71380(17) 0.27915(6) 0.0207(6) Uani 1 1 d . . . . .
H00W H 0.213650 0.706880 0.301230 0.025 Uiso 1 1 calc R . . . .
C00X C -0.1359(3) 0.61208(18) 0.39775(7) 0.0242(6) Uani 1 1 d . . . . .
H00X H -0.219619 0.619207 0.408288 0.029 Uiso 1 1 calc R . . . .
C00Y C 0.3084(3) 0.26459(19) 0.56527(6) 0.0236(6) Uani 1 1 d . . . . .
H00Y H 0.220565 0.269747 0.556302 0.028 Uiso 1 1 calc R . . . .
C00Z C 0.6393(3) 0.68271(18) 0.55170(6) 0.0226(6) Uani 1 1 d . . . . .
H00Z H 0.591396 0.654785 0.568900 0.027 Uiso 1 1 calc R . . . .
C010 C 0.3464(3) 0.39154(18) 0.28601(6) 0.0203(6) Uani 1 1 d . . . . .
H010 H 0.278914 0.396162 0.302677 0.024 Uiso 1 1 calc R . . . .
C011 C 0.0695(3) 0.71934(19) 0.26830(7) 0.0257(7) Uani 1 1 d . . . . .
H01A H 0.068471 0.723750 0.246572 0.039 Uiso 1 1 calc GR . . . .
H01B H 0.025385 0.771011 0.276885 0.039 Uiso 1 1 calc GR . . . .
H01C H 0.019566 0.666810 0.274446 0.039 Uiso 1 1 calc GR . . . .
C012 C 0.8573(3) 0.48486(19) 0.50340(6) 0.0217(6) Uani 1 1 d . . . . .
H012 H 0.907297 0.441909 0.492696 0.026 Uiso 1 1 calc R . . . .
C013 C 0.6484(3) 0.32090(19) 0.51634(7) 0.0266(7) Uani 1 1 d . . . . .
H01 H 0.562715 0.352634 0.519990 0.040 Uiso 1 1 calc GR . . . .
H H 0.637019 0.259665 0.522175 0.040 Uiso 1 1 calc GR . . . .
HA H 0.671332 0.324050 0.495167 0.040 Uiso 1 1 calc GR . . . .
C014 C 0.8971(3) 0.43164(19) 0.60207(6) 0.0221(6) Uani 1 1 d . . . . .
H014 H 0.899732 0.457166 0.582835 0.026 Uiso 1 1 calc R . . . .
C015 C 0.8670(3) 0.57146(19) 0.49472(6) 0.0250(6) Uani 1 1 d . . . . .
H015 H 0.922231 0.587871 0.478249 0.030 Uiso 1 1 calc R . . . .
C016 C 0.3448(3) 0.47823(18) 0.26957(6) 0.0189(6) Uani 1 1 d . . . . .
C017 C 0.7131(3) 0.61111(17) 0.53457(6) 0.0184(5) Uani 1 1 d . . . . .
C018 C 0.7944(3) 0.63337(18) 0.51056(6) 0.0232(6) Uani 1 1 d . . . . .
H018 H 0.800534 0.692934 0.504808 0.028 Uiso 1 1 calc R . . . .
C019 C 0.5637(3) 0.25098(17) 0.59138(6) 0.0199(6) Uani 1 1 d . . . . .
H019 H 0.651233 0.245206 0.600447 0.024 Uiso 1 1 calc R . . . .
C01A C 0.4862(3) 0.62086(18) 0.65985(7) 0.0253(6) Uani 1 1 d . . . . .
H0AA H 0.515813 0.677831 0.665201 0.030 Uiso 1 1 calc R . . . .
C01B C 0.4061(3) 0.34492(17) 0.38398(6) 0.0210(6) Uani 1 1 d . . . . .
H01D H 0.371081 0.287232 0.385632 0.025 Uiso 1 1 calc R . . . .
C01C C 0.3439(3) 0.4962(2) 0.66833(7) 0.0269(7) Uani 1 1 d . . . . .
H1AA H 0.275323 0.467055 0.679603 0.032 Uiso 1 1 calc R . . . .
C01D C 0.3334(3) 0.76034(18) 0.35549(7) 0.0227(6) Uani 1 1 d . . . . .
H01E H 0.248380 0.761438 0.365778 0.027 Uiso 1 1 calc R . . . .
C01E C -0.1466(3) 0.39854(19) 0.34879(7) 0.0261(6) Uani 1 1 d . . . . .
H01F H -0.215380 0.439020 0.340281 0.031 Uiso 1 1 calc R . . . .
H01G H -0.126541 0.416765 0.369440 0.031 Uiso 1 1 calc R . . . .
C01F C 0.8939(3) 0.35883(18) 0.65818(7) 0.0249(6) Uani 1 1 d . . . . .
H3AA H 0.892307 0.333943 0.677514 0.030 Uiso 1 1 calc R . . . .
C01G C 0.4017(3) 0.4839(2) 0.24142(6) 0.0254(6) Uani 1 1 d . . . . .
H01H H 0.439118 0.432976 0.232483 0.030 Uiso 1 1 calc R . . . .
C01H C -0.1213(3) 0.64648(19) 0.36950(7) 0.0267(6) Uani 1 1 d . . . . .
H01I H -0.195140 0.677376 0.360603 0.032 Uiso 1 1 calc R . . . .
C01I C 0.4964(3) 0.17656(18) 0.58135(7) 0.0242(6) Uani 1 1 d . . . . .
H4AA H 0.538001 0.120864 0.583628 0.029 Uiso 1 1 calc R . . . .
C01J C 0.3693(3) 0.18340(19) 0.56811(6) 0.0251(6) Uani 1 1 d . . . . .
H5AA H 0.323796 0.132688 0.560979 0.030 Uiso 1 1 calc R . . . .
C01K C 0.3481(3) 0.6356(2) 0.23883(6) 0.0253(7) Uani 1 1 d . . . . .
H01K H 0.350015 0.689169 0.228190 0.030 Uiso 1 1 calc R . . . .
C01L C 0.4064(3) 0.83762(18) 0.35213(7) 0.0294(7) Uani 1 1 d . . . . .
H01L H 0.370753 0.890623 0.359918 0.035 Uiso 1 1 calc R . . . .
C01M C 1.0196(3) 0.4141(2) 0.61674(7) 0.0283(7) Uani 1 1 d . . . . .
H6AA H 1.104574 0.427459 0.607489 0.034 Uiso 1 1 calc R . . . .
C01N C 1.0177(3) 0.3772(2) 0.64473(7) 0.0275(7) Uani 1 1 d . . . . .
H7AA H 1.101294 0.364532 0.654680 0.033 Uiso 1 1 calc R . . . .
C01O C 0.5311(3) 0.83736(19) 0.33741(7) 0.0303(7) Uani 1 1 d . . . . .
H01O H 0.581725 0.889971 0.335188 0.036 Uiso 1 1 calc R . . . .
C01P C 0.4869(3) 0.3742(2) 0.29983(7) 0.0259(6) Uani 1 1 d . . . . .
H01J H 0.556106 0.370293 0.284086 0.039 Uiso 1 1 calc GR . . . .
H01M H 0.484340 0.319089 0.310906 0.039 Uiso 1 1 calc GR . . . .
H01N H 0.510531 0.422009 0.313369 0.039 Uiso 1 1 calc GR . . . .
C01Q C -0.1995(3) 0.30554(19) 0.34813(6) 0.0271(7) Uani 1 1 d . . . . .
H01P H -0.164283 0.271410 0.365185 0.033 Uiso 1 1 calc R . . . .
H01Q H -0.300983 0.303946 0.348267 0.033 Uiso 1 1 calc R . . . .
C01R C 0.5812(3) 0.7602(2) 0.32603(7) 0.0278(7) Uani 1 1 d . . . . .
H01R H 0.666732 0.759563 0.315900 0.033 Uiso 1 1 calc R . . . .
C01S C 0.5807(3) 0.4503(2) 0.39439(7) 0.0277(7) Uani 1 1 d . . . . .
H01S H 0.666071 0.465216 0.403233 0.033 Uiso 1 1 calc R . . . .
C01T C 0.2921(4) 0.7998(2) 0.27279(7) 0.0324(7) Uani 1 1 d . . . . .
H01T H 0.389081 0.793789 0.278106 0.049 Uiso 1 1 calc GR . . . .
H01U H 0.250804 0.846772 0.284586 0.049 Uiso 1 1 calc GR . . . .
H01V H 0.284245 0.813915 0.251615 0.049 Uiso 1 1 calc GR . . . .
C01U C 0.4053(3) 0.5622(2) 0.22602(6) 0.0286(7) Uani 1 1 d . . . . .
H01W H 0.446515 0.565348 0.206927 0.034 Uiso 1 1 calc R . . . .
C01V C -0.1427(3) 0.2717(2) 0.31905(7) 0.0311(7) Uani 1 1 d . . . . .
H01X H -0.134485 0.207276 0.319223 0.037 Uiso 1 1 calc R . . . .
H01Y H -0.200669 0.289682 0.302057 0.037 Uiso 1 1 calc R . . . .
C01W C 0.2572(3) 0.6352(2) 0.58939(7) 0.0328(7) Uani 1 1 d . . . . .
H8AA H 0.338573 0.672336 0.592996 0.039 Uiso 1 1 calc R . . . .
HB H 0.246247 0.594508 0.606324 0.039 Uiso 1 1 calc R . . . .
C01X C 0.3023(3) 0.3141(2) 0.26664(7) 0.0297(7) Uani 1 1 d . . . . .
H01Z H 0.214449 0.327413 0.257071 0.044 Uiso 1 1 calc GR . . . .
HC H 0.292201 0.261936 0.279082 0.044 Uiso 1 1 calc GR . . . .
HD H 0.371995 0.303346 0.251384 0.044 Uiso 1 1 calc GR . . . .
C01Y C 0.8979(3) 0.31107(19) 0.53032(8) 0.0314(7) Uani 1 1 d . . . . .
H9AA H 0.919717 0.307465 0.509098 0.047 Uiso 1 1 calc GR . . . .
HE H 0.887539 0.252034 0.538428 0.047 Uiso 1 1 calc GR . . . .
HF H 0.972231 0.341296 0.540762 0.047 Uiso 1 1 calc GR . . . .
C01Z C 0.1305(4) 0.6905(2) 0.58562(8) 0.0414(9) Uani 1 1 d . . . . .
H0BA H 0.047251 0.657833 0.591526 0.050 Uiso 1 1 calc R . . . .
HG H 0.136687 0.744443 0.597696 0.050 Uiso 1 1 calc R . . . .
C020 C 0.2384(4) 0.4575(3) 0.46997(8) 0.0468(9) Uani 1 1 d . . . . .
H02Q H 0.180964 0.510652 0.468452 0.056 Uiso 0.5 1 calc R . P A 1
H02R H 0.192516 0.408054 0.459882 0.056 Uiso 0.5 1 calc R . P A 1
H02S H 0.226054 0.403164 0.458366 0.056 Uiso 0.5 1 calc R . P B 2
H02T H 0.151727 0.491155 0.469369 0.056 Uiso 0.5 1 calc R . P B 2
C021 C 0.2764(4) 0.4366(2) 0.50140(8) 0.0382(8) Uani 1 1 d . . . . .
H02U H 0.197752 0.447074 0.514857 0.046 Uiso 1 1 calc R . . . .
H02V H 0.304730 0.374730 0.503210 0.046 Uiso 1 1 calc R . . . .
C022 C -0.0057(4) 0.3142(2) 0.31785(9) 0.0383(8) Uani 1 1 d . . . . .
H02A H 0.062634 0.279490 0.329060 0.046 Uiso 1 1 calc R . . . .
H02B H 0.025817 0.319863 0.297026 0.046 Uiso 1 1 calc R . . . .
C023 C 0.5318(4) 0.7284(2) 0.53300(8) 0.0399(9) Uani 1 1 d . . . . .
H02W H 0.576259 0.757288 0.516115 0.060 Uiso 1 1 calc GR . . . .
H02X H 0.484253 0.772106 0.545129 0.060 Uiso 1 1 calc GR . . . .
H02Y H 0.465477 0.685461 0.525664 0.060 Uiso 1 1 calc GR . . . .
C024 C -0.0324(4) 0.5009(2) 0.24409(8) 0.0397(8) Uani 1 1 d . . . . .
H02E H -0.031690 0.439404 0.237275 0.048 Uiso 0.5 1 calc R . P C 2
H02F H 0.058495 0.527693 0.240507 0.048 Uiso 0.5 1 calc R . P C 2
H02C H 0.063875 0.520734 0.242302 0.048 Uiso 0.5 1 calc R . P D 1
H02D H -0.035464 0.438529 0.238302 0.048 Uiso 0.5 1 calc R . P D 1
C025 C 0.4574(4) 0.5182(3) 0.48168(8) 0.0449(9) Uani 1 1 d . . . . .
H02Z H 0.554923 0.500311 0.482258 0.054 Uiso 0.5 1 calc R . P E 1
HH H 0.452510 0.582074 0.478528 0.054 Uiso 0.5 1 calc R . P E 1
HI H 0.535968 0.478831 0.477816 0.054 Uiso 0.5 1 calc R . P F 2
HJ H 0.491509 0.578943 0.482908 0.054 Uiso 0.5 1 calc R . P F 2
C026 C 0.7386(4) 0.7508(3) 0.56409(10) 0.0543(11) Uani 1 1 d . . . . .
H02 H 0.804218 0.722260 0.577434 0.081 Uiso 1 1 calc GR . . . .
HK H 0.687167 0.795203 0.575110 0.081 Uiso 1 1 calc GR . . . .
HL H 0.788224 0.778534 0.547669 0.081 Uiso 1 1 calc GR . . . .
C027 C 0.1278(4) 0.7112(3) 0.55392(9) 0.0539(11) Uani 1 1 d . . . . .
H1BA H 0.193589 0.758142 0.548883 0.065 Uiso 1 1 calc R . . . .
HM H 0.034836 0.728135 0.547246 0.065 Uiso 1 1 calc R . . . .
C028 C -0.2153(4) 0.5359(3) 0.27562(11) 0.0630(13) Uani 1 1 d . . . . .
H02G H -0.225650 0.591841 0.286405 0.076 Uiso 0.5 1 calc R . P G 1
H02H H -0.273882 0.491145 0.285174 0.076 Uiso 0.5 1 calc R . P G 1
H02I H -0.275297 0.483984 0.273801 0.076 Uiso 0.5 1 calc R . P H 2
H02J H -0.234672 0.563875 0.295001 0.076 Uiso 0.5 1 calc R . P H 2
C029 C -0.1556(19) 0.5567(15) 0.2290(4) 0.050(6) Uani 0.5 1 d . . P I 2
H02K H -0.117846 0.605736 0.217252 0.060 Uiso 0.5 1 calc R . P I 2
H02L H -0.210548 0.519033 0.215665 0.060 Uiso 0.5 1 calc R . P I 2
C02A C 0.1717(4) 0.6233(3) 0.54078(10) 0.0637(14) Uani 1 1 d . . . . .
H2BA H 0.091855 0.583804 0.538760 0.076 Uiso 1 1 calc R . . . .
HN H 0.213961 0.631509 0.520973 0.076 Uiso 1 1 calc R . . . .
Li2 Li 0.4354(5) 0.5321(4) 0.54798(11) 0.0285(11) Uani 1 1 d . . . . .
Li1 Li 0.0427(5) 0.4982(3) 0.30896(12) 0.0262(11) Uani 1 1 d . . . . .
C02E C -0.2535(10) 0.5470(6) 0.2405(2) 0.044(2) Uani 0.5 1 d . . P I 1
H02M H -0.309562 0.497123 0.233502 0.053 Uiso 0.5 1 calc R . P I 1
H02N H -0.305589 0.601649 0.237132 0.053 Uiso 0.5 1 calc R . P I 1
C02F C -0.2439(8) 0.5910(6) 0.2542(2) 0.052(2) Uani 0.5 1 d . . P I 2
H02O H -0.218086 0.651416 0.259603 0.062 Uiso 0.5 1 calc R . P I 2
H02P H -0.342452 0.589299 0.248915 0.062 Uiso 0.5 1 calc R . P I 2
C2AA C -0.115(2) 0.5498(16) 0.2239(6) 0.040(4) Uani 0.5 1 d . . P I 1
H2AA H -0.120719 0.521407 0.204192 0.048 Uiso 0.5 1 calc R . P I 1
H2AB H -0.081017 0.610364 0.221549 0.048 Uiso 0.5 1 calc R . P I 1
C1AA C 0.3854(13) 0.4725(7) 0.4585(2) 0.040(2) Uani 0.5 1 d . . P J 1
H1AB H 0.430530 0.415943 0.454282 0.048 Uiso 0.5 1 calc R . P J 1
H1AC H 0.384031 0.507679 0.440099 0.048 Uiso 0.5 1 calc R . P J 1
C0AA C 0.3519(15) 0.5097(11) 0.4576(3) 0.075(5) Uani 0.5 1 d . . P J 2
H0AB H 0.318572 0.568113 0.451529 0.090 Uiso 0.5 1 calc R . P J 2
H0AC H 0.391649 0.480246 0.440047 0.090 Uiso 0.5 1 calc R . P J 2

loop_
_atom_site_aniso_label
_atom_site_aniso_U_11
_atom_site_aniso_U_22
_atom_site_aniso_U_33
_atom_site_aniso_U_23
_atom_site_aniso_U_13
_atom_site_aniso_U_12
Si1 0.0122(3) 0.0120(3) 0.0150(3) 0.0020(3) -0.0015(3) -0.0009(3)
Si2 0.0111(3) 0.0121(3) 0.0146(3) 0.0002(3) 0.0003(3) 0.0003(3)
O2 0.0300(12) 0.0233(11) 0.0407(13) -0.0034(9) 0.0091(10) -0.0108(9)
O1 0.0237(11) 0.0329(12) 0.0439(14) -0.0003(10) -0.0120(10) 0.0013(9)
O3 0.0279(11) 0.0441(13) 0.0244(11) -0.0012(9) -0.0074(9) -0.0078(10)
O4 0.0231(11) 0.0516(14) 0.0301(12) -0.0051(10) -0.0075(9) 0.0101(11)
N2 0.0134(10) 0.0160(10) 0.0170(11) 0.0012(8) 0.0021(9) 0.0017(9)
N1 0.0153(11) 0.0156(10) 0.0146(11) 0.0032(8) 0.0007(9) -0.0044(9)
C7 0.0142(12) 0.0146(12) 0.0166(12) 0.0020(10) -0.0005(10) 0.0032(10)
C00A 0.0133(12) 0.0185(13) 0.0187(13) -0.0001(10) 0.0014(11) 0.0007(10)
C3 0.0136(13) 0.0176(12) 0.0134(12) 0.0010(10) 0.0039(10) 0.0044(10)
C6 0.0165(13) 0.0124(12) 0.0176(13) -0.0044(10) -0.0025(11) 0.0015(10)
C00D 0.0187(13) 0.0158(12) 0.0180(13) -0.0023(10) -0.0021(11) -0.0005(11)
C00E 0.0201(14) 0.0190(13) 0.0211(13) -0.0030(10) 0.0058(12) -0.0024(11)
C8 0.0154(13) 0.0152(12) 0.0134(12) 0.0001(10) 0.0028(10) -0.0023(10)
C2 0.0164(13) 0.0106(11) 0.0183(13) -0.0032(9) -0.0019(11) -0.0018(10)
C5 0.0119(12) 0.0173(12) 0.0124(12) 0.0001(10) -0.0032(10) 0.0002(10)
C00I 0.0244(14) 0.0182(13) 0.0193(13) -0.0039(11) 0.0040(11) -0.0031(12)
C1 0.0097(12) 0.0207(13) 0.0159(12) 0.0032(10) -0.0050(10) -0.0056(10)
C00K 0.0140(12) 0.0180(13) 0.0173(13) -0.0041(10) -0.0008(11) -0.0004(11)
C4 0.0143(13) 0.0160(12) 0.0211(13) 0.0035(10) -0.0072(11) -0.0028(10)
C00M 0.0217(14) 0.0168(13) 0.0207(14) 0.0018(11) 0.0014(11) -0.0018(11)
C00N 0.0169(13) 0.0175(13) 0.0249(14) 0.0055(11) -0.0009(11) -0.0021(11)
C00O 0.0175(14) 0.0183(13) 0.0190(13) 0.0037(10) 0.0003(11) 0.0001(11)
C00P 0.0207(14) 0.0177(13) 0.0210(14) -0.0009(11) -0.0016(12) -0.0001(11)
C00Q 0.0154(13) 0.0238(14) 0.0177(13) 0.0063(11) -0.0057(11) -0.0064(11)
C00R 0.0211(14) 0.0161(12) 0.0196(13) -0.0041(10) 0.0029(11) -0.0006(11)
C00S 0.0194(14) 0.0218(14) 0.0271(15) 0.0061(12) -0.0019(12) -0.0017(12)
C00T 0.0206(14) 0.0160(13) 0.0256(14) 0.0023(11) -0.0017(12) 0.0003(11)
C00U 0.0186(14) 0.0280(15) 0.0348(17) 0.0134(13) -0.0019(13) 0.0058(12)
C00V 0.0231(15) 0.0298(15) 0.0225(14) -0.0076(12) 0.0032(12) 0.0090(13)
C00W 0.0227(15) 0.0187(13) 0.0206(14) 0.0082(10) -0.0068(12) -0.0068(12)
C00X 0.0183(14) 0.0188(13) 0.0355(17) -0.0067(12) 0.0096(12) -0.0016(11)
C00Y 0.0193(15) 0.0303(15) 0.0211(14) 0.0028(12) -0.0020(12) -0.0089(12)
C00Z 0.0292(16) 0.0160(13) 0.0227(14) 0.0038(11) 0.0057(12) 0.0053(12)
C010 0.0171(13) 0.0211(14) 0.0227(14) -0.0025(11) 0.0028(11) 0.0022(11)
C011 0.0259(16) 0.0227(14) 0.0285(16) 0.0058(12) -0.0049(13) -0.0019(12)
C012 0.0220(15) 0.0247(14) 0.0182(13) -0.0072(11) 0.0056(11) -0.0007(11)
C013 0.0330(17) 0.0214(14) 0.0256(15) -0.0056(12) 0.0012(13) -0.0062(13)
C014 0.0156(13) 0.0292(14) 0.0214(14) -0.0030(12) -0.0019(11) -0.0019(12)
C015 0.0300(16) 0.0281(15) 0.0168(13) -0.0006(12) 0.0092(12) -0.0046(13)
C016 0.0117(12) 0.0266(14) 0.0186(13) 0.0008(11) -0.0027(11) -0.0041(11)
C017 0.0190(14) 0.0195(13) 0.0167(13) 0.0000(10) -0.0001(11) 0.0020(11)
C018 0.0306(16) 0.0180(13) 0.0212(14) 0.0033(11) 0.0040(12) -0.0031(12)
C019 0.0174(14) 0.0186(13) 0.0237(14) -0.0004(11) 0.0026(11) 0.0006(11)
C01A 0.0320(16) 0.0196(14) 0.0244(15) -0.0025(12) -0.0021(13) 0.0012(12)
C01B 0.0210(14) 0.0171(13) 0.0248(14) 0.0034(11) 0.0066(12) 0.0045(11)
C01C 0.0241(15) 0.0294(16) 0.0271(15) -0.0031(12) 0.0085(12) -0.0048(13)
C01D 0.0193(14) 0.0192(14) 0.0297(15) 0.0005(12) -0.0054(12) -0.0013(11)
C01E 0.0283(16) 0.0256(15) 0.0243(15) 0.0011(12) 0.0039(13) -0.0070(12)
C01F 0.0306(16) 0.0214(13) 0.0226(14) -0.0006(11) -0.0083(14) 0.0040(13)
C01G 0.0179(14) 0.0385(17) 0.0196(14) -0.0026(12) 0.0011(12) -0.0006(13)
C01H 0.0163(14) 0.0262(15) 0.0377(17) 0.0032(13) -0.0005(13) 0.0052(12)
C01I 0.0274(15) 0.0136(13) 0.0315(16) -0.0025(11) 0.0126(13) -0.0008(12)
C01J 0.0302(17) 0.0238(14) 0.0212(14) -0.0057(11) 0.0066(12) -0.0140(13)
C01K 0.0215(15) 0.0339(16) 0.0204(15) 0.0125(12) -0.0067(12) -0.0091(13)
C01L 0.0296(17) 0.0164(13) 0.0423(18) -0.0015(12) -0.0094(15) -0.0018(12)
C01M 0.0162(14) 0.0379(18) 0.0308(16) -0.0092(14) -0.0021(12) 0.0005(13)
C01N 0.0221(15) 0.0281(15) 0.0322(17) -0.0102(13) -0.0143(13) 0.0095(12)
C01O 0.0268(16) 0.0215(15) 0.0426(19) 0.0085(13) -0.0128(14) -0.0115(12)
C01P 0.0213(15) 0.0297(16) 0.0267(16) 0.0008(12) 0.0009(12) 0.0032(13)
C01Q 0.0308(17) 0.0271(15) 0.0234(15) 0.0021(12) 0.0010(13) -0.0103(13)
C01R 0.0187(15) 0.0314(16) 0.0332(16) 0.0115(13) -0.0026(13) -0.0069(12)
C01S 0.0159(14) 0.0302(16) 0.0369(17) 0.0097(13) -0.0082(12) -0.0020(12)
C01T 0.0328(18) 0.0270(16) 0.0376(18) 0.0129(13) -0.0057(15) -0.0087(14)
C01U 0.0211(15) 0.0513(19) 0.0134(13) 0.0055(13) 0.0031(12) -0.0060(15)
C01V 0.0392(19) 0.0257(16) 0.0284(16) -0.0010(13) 0.0002(14) -0.0113(14)
C01W 0.0302(17) 0.0408(18) 0.0275(16) 0.0013(14) -0.0036(14) 0.0044(14)
C01X 0.0289(17) 0.0273(16) 0.0328(17) -0.0062(13) 0.0004(14) -0.0008(13)
C01Y 0.0300(17) 0.0220(14) 0.0422(18) -0.0008(13) 0.0074(15) 0.0073(14)
C01Z 0.041(2) 0.043(2) 0.040(2) -0.0015(16) -0.0086(17) 0.0081(17)
C020 0.048(2) 0.059(2) 0.0330(19) 0.0026(17) -0.0180(17) -0.0060(19)
C021 0.0362(18) 0.0400(18) 0.0385(18) 0.0027(15) -0.0128(15) -0.0101(16)
C022 0.0364(19) 0.0279(17) 0.051(2) -0.0071(15) 0.0091(17) -0.0059(15)
C023 0.042(2) 0.0376(19) 0.041(2) 0.0001(15) -0.0013(17) 0.0201(16)
C024 0.046(2) 0.0335(18) 0.039(2) -0.0057(15) -0.0180(17) -0.0031(16)
C025 0.046(2) 0.063(2) 0.0260(17) 0.0076(17) -0.0054(16) -0.0074(19)
C026 0.044(2) 0.054(2) 0.065(3) -0.039(2) -0.006(2) 0.0161(19)
C027 0.043(2) 0.069(3) 0.049(2) 0.009(2) 0.0018(19) 0.021(2)
C028 0.0189(18) 0.079(3) 0.091(3) -0.007(3) -0.016(2) 0.000(2)
C029 0.058(15) 0.040(6) 0.051(11) 0.008(8) -0.040(10) 0.004(9)
C02A 0.041(2) 0.101(4) 0.049(2) -0.021(2) -0.0212(19) 0.036(2)
Li2 0.023(3) 0.037(3) 0.025(3) 0.002(2) -0.005(2) 0.005(2)
Li1 0.020(2) 0.028(3) 0.031(3) 0.003(2) 0.000(2) -0.008(2)
C02E 0.028(5) 0.028(4) 0.076(6) 0.001(4) -0.023(5) 0.003(4)
C02F 0.026(4) 0.038(5) 0.092(7) 0.027(5) -0.036(5) -0.014(4)
C2AA 0.029(8) 0.037(6) 0.053(6) -0.011(4) -0.008(5) -0.001(5)
C1AA 0.050(7) 0.056(6) 0.013(4) 0.000(4) -0.009(4) 0.007(5)
C0AA 0.051(8) 0.132(15) 0.041(6) 0.041(9) -0.012(5) -0.001(8)

loop_
_atom_type_symbol
_atom_type_description
_atom_type_scat_dispersion_real
_atom_type_scat_dispersion_imag
_atom_type_scat_source
C C 0.0033 0.0016 'International Tables Vol C Tables 4.2.6.8 and 6.1.1.4'
H H 0.0000 0.0000 'International Tables Vol C Tables 4.2.6.8 and 6.1.1.4'
Li Li -0.0003 0.0001 'International Tables Vol C Tables 4.2.6.8 and 6.1.1.4'
N N 0.0061 0.0033 'International Tables Vol C Tables 4.2.6.8 and 6.1.1.4'
O O 0.0106 0.0060 'International Tables Vol C Tables 4.2.6.8 and 6.1.1.4'
Si Si 0.0817 0.0704 'International Tables Vol C Tables 4.2.6.8 and 6.1.1.4'

loop_
_geom_angle_atom_site_label_1
_geom_angle_atom_site_label_2
_geom_angle_atom_site_label_3
_geom_angle
_geom_angle_site_symmetry_1
_geom_angle_site_symmetry_3
_geom_angle_publ_flag
N1 Si1 C3 117.07(11) . . ?
N1 Si1 C2 104.34(11) . . ?
N1 Si1 C4 113.11(11) . . ?
N1 Si1 Li1 34.59(12) . . ?
C3 Si1 Li1 113.89(13) . . ?
C2 Si1 C3 105.16(11) . . ?
C2 Si1 C4 111.06(12) . . ?
C2 Si1 Li1 72.23(13) . . ?
C4 Si1 C3 105.84(12) . . ?
C4 Si1 Li1 137.79(13) . . ?
N2 Si2 C7 110.21(11) . . ?
N2 Si2 C6 116.52(12) . . ?
N2 Si2 C8 111.55(11) . . ?
N2 Si2 Li2 34.69(13) . . ?
C7 Si2 C6 102.80(11) . . ?
C7 Si2 C8 105.93(12) . . ?
C7 Si2 Li2 91.82(13) . . ?
C6 Si2 C8 109.00(12) . . ?
C6 Si2 Li2 151.19(13) . . ?
C8 Si2 Li2 90.16(13) . . ?
C01E O2 Li1 124.4(2) . . ?
C022 O2 C01E 109.0(2) . . ?
C022 O2 Li1 117.2(3) . . ?
C024 O1 Li1 126.0(2) . . ?
C028 O1 C024 108.6(3) . . ?
C028 O1 Li1 125.1(3) . . ?
C021 O3 Li2 125.0(3) . . ?
C025 O3 C021 108.7(2) . . ?
C025 O3 Li2 126.3(3) . . ?
C01W O4 C02A 107.5(2) . . ?
C01W O4 Li2 126.0(2) . . ?
C02A O4 Li2 120.5(3) . . ?
Si2 N2 Li2 116.1(2) . . ?
C5 N2 Si2 139.02(18) . . ?
C5 N2 Li2 101.3(2) . . ?
Si1 N1 Li1 115.6(2) . . ?
C1 N1 Si1 130.35(18) . . ?
C1 N1 Li1 114.0(2) . . ?
C00E C7 Si2 123.78(19) . . ?
C00E C7 C00M 116.8(2) . . ?
C00M C7 Si2 119.0(2) . . ?
C3 C00A H00A 119.0 . . ?
C01B C00A H00A 119.0 . . ?
C01B C00A C3 122.1(3) . . ?
C00A C3 Si1 120.0(2) . . ?
C00N C3 Si1 123.4(2) . . ?
C00N C3 C00A 116.6(2) . . ?
C00P C6 Si2 120.2(2) . . ?
C014 C6 Si2 122.7(2) . . ?
C014 C6 C00P 117.0(2) . . ?
C2 C00D H00D 119.3 . . ?
C00I C00D H00D 119.3 . . ?
C00I C00D C2 121.5(2) . . ?
C7 C00E H00E 119.2 . . ?
C01C C00E C7 121.7(3) . . ?
C01C C00E H00E 119.2 . . ?
C00O C8 Si2 118.81(19) . . ?
C019 C8 Si2 124.0(2) . . ?
C019 C8 C00O 116.7(2) . . ?
C00D C2 Si1 123.3(2) . . ?
C00D C2 C00T 116.6(2) . . ?
C00T C2 Si1 120.1(2) . . ?
N2 C5 C00K 124.5(2) . . ?
N2 C5 C017 118.5(2) . . ?
N2 C5 Li2 47.26(16) . . ?
C00K C5 Li2 126.7(2) . . ?
C017 C5 C00K 116.9(2) . . ?
C017 C5 Li2 93.1(2) . . ?
C00D C00I H00I 119.8 . . ?
C00X C00I C00D 120.4(3) . . ?
C00X C00I H00I 119.8 . . ?
N1 C1 C00Q 120.7(2) . . ?
N1 C1 C016 120.9(2) . . ?
N1 C1 Li1 38.75(16) . . ?
C00Q C1 Li1 118.7(2) . . ?
C016 C1 C00Q 118.2(2) . . ?
C016 C1 Li1 105.8(2) . . ?
C5 C00K C00R 120.4(2) . . ?
C012 C00K C5 120.0(2) . . ?
C012 C00K C00R 119.5(2) . . ?
C00S C4 Si1 119.9(2) . . ?
C00S C4 C01D 116.6(2) . . ?
C01D C4 Si1 123.1(2) . . ?
C7 C00M H00M 118.9 . . ?
C01A C00M C7 122.2(3) . . ?
C01A C00M H00M 118.9 . . ?
C3 C00N H00N 119.1 . . ?
C01S C00N C3 121.8(3) . . ?
C01S C00N H00N 119.1 . . ?
C8 C00O H00O 119.0 . . ?
C00Y C00O C8 121.9(3) . . ?
C00Y C00O H00O 119.0 . . ?
C6 C00P H00P 119.3 . . ?
C01F C00P C6 121.5(3) . . ?
C01F C00P H00P 119.3 . . ?
C1 C00Q C00W 120.5(2) . . ?
C01K C00Q C1 119.2(3) . . ?
C01K C00Q C00W 120.3(2) . . ?
C00K C00R H00R 107.4 . . ?
C00K C00R C01Y 113.2(2) . . ?
C013 C00R C00K 110.5(2) . . ?
C013 C00R H00R 107.4 . . ?
C013 C00R C01Y 110.7(2) . . ?
C01Y C00R H00R 107.4 . . ?
C4 C00S H00S 119.1 . . ?
C01R C00S C4 121.7(3) . . ?
C01R C00S H00S 119.1 . . ?
C2 C00T H00T 119.1 . . ?
C01H C00T C2 121.8(3) . . ?
C01H C00T H00T 119.1 . . ?
C01B C00U H00U 120.1 . . ?
C01S C00U H00U 120.1 . . ?
C01S C00U C01B 119.8(3) . . ?
C01A C00V H00V 120.3 . . ?
C01A C00V C01C 119.5(3) . . ?
C01C C00V H00V 120.3 . . ?
C00Q C00W H00W 107.0 . . ?
C00Q C00W C011 111.0(2) . . ?
C00Q C00W C01T 114.4(3) . . ?
C011 C00W H00W 107.0 . . ?
C011 C00W C01T 110.1(2) . . ?
C01T C00W H00W 107.0 . . ?
C00I C00X H00X 120.2 . . ?
C00I C00X C01H 119.5(3) . . ?
C01H C00X H00X 120.2 . . ?
C00O C00Y H00Y 120.0 . . ?
C00O C00Y C01J 119.9(3) . . ?
C01J C00Y H00Y 120.0 . . ?
C017 C00Z H00Z 107.8 . . ?
C017 C00Z C026 112.1(3) . . ?
C023 C00Z H00Z 107.8 . . ?
C023 C00Z C017 112.3(3) . . ?
C023 C00Z C026 109.0(3) . . ?
C026 C00Z H00Z 107.8 . . ?
C016 C010 H010 107.3 . . ?
C016 C010 C01P 111.0(2) . . ?
C016 C010 C01X 113.3(2) . . ?
C01P C010 H010 107.3 . . ?
C01P C010 C01X 110.4(2) . . ?
C01X C010 H010 107.3 . . ?
C00W C011 H01A 109.5 . . ?
C00W C011 H01B 109.5 . . ?
C00W C011 H01C 109.5 . . ?
H01A C011 H01B 109.5 . . ?
H01A C011 H01C 109.5 . . ?
H01B C011 H01C 109.5 . . ?
C00K C012 H012 119.0 . . ?
C015 C012 C00K 122.1(3) . . ?
C015 C012 H012 119.0 . . ?
C00R C013 H01 109.5 . . ?
C00R C013 H 109.5 . . ?
C00R C013 HA 109.5 . . ?
H01 C013 H 109.5 . . ?
H01 C013 HA 109.5 . . ?
H C013 HA 109.5 . . ?
C6 C014 H014 119.2 . . ?
C01M C014 C6 121.5(3) . . ?
C01M C014 H014 119.2 . . ?
C012 C015 H015 120.8 . . ?
C018 C015 C012 118.4(3) . . ?
C018 C015 H015 120.8 . . ?
C1 C016 C010 120.2(2) . . ?
C01G C016 C1 120.1(3) . . ?
C01G C016 C010 119.7(3) . . ?
C5 C017 C00Z 120.0(2) . . ?
C018 C017 C5 120.7(2) . . ?
C018 C017 C00Z 119.3(2) . . ?
C015 C018 C017 121.9(3) . . ?
C015 C018 H018 119.1 . . ?
C017 C018 H018 119.1 . . ?
C8 C019 H019 119.2 . . ?
C01I C019 C8 121.7(3) . . ?
C01I C019 H019 119.2 . . ?
C00M C01A C00V 119.9(3) . . ?
C00M C01A H0AA 120.0 . . ?
C00V C01A H0AA 120.0 . . ?
C00A C01B C00U 119.7(3) . . ?
C00A C01B H01D 120.2 . . ?
C00U C01B H01D 120.2 . . ?
C00E C01C C00V 119.9(3) . . ?
C00E C01C H1AA 120.0 . . ?
C00V C01C H1AA 120.0 . . ?
C4 C01D H01E 119.0 . . ?
C01L C01D C4 122.0(3) . . ?
C01L C01D H01E 119.0 . . ?
O2 C01E H01F 110.5 . . ?
O2 C01E H01G 110.5 . . ?
O2 C01E C01Q 106.0(2) . . ?
H01F C01E H01G 108.7 . . ?
C01Q C01E H01F 110.5 . . ?
C01Q C01E H01G 110.5 . . ?
C00P C01F H3AA 119.9 . . ?
C01N C01F C00P 120.3(3) . . ?
C01N C01F H3AA 119.9 . . ?
C016 C01G H01H 119.3 . . ?
C01U C01G C016 121.4(3) . . ?
C01U C01G H01H 119.3 . . ?
C00T C01H H01I 119.9 . . ?
C00X C01H C00T 120.2(3) . . ?
C00X C01H H01I 119.9 . . ?
C019 C01I H4AA 119.9 . . ?
C01J C01I C019 120.2(3) . . ?
C01J C01I H4AA 119.9 . . ?
C00Y C01J H5AA 120.2 . . ?
C01I C01J C00Y 119.6(3) . . ?
C01I C01J H5AA 120.2 . . ?
C00Q C01K H01K 119.0 . . ?
C01U C01K C00Q 122.0(3) . . ?
C01U C01K H01K 119.0 . . ?
C01D C01L H01L 120.0 . . ?
C01O C01L C01D 120.0(3) . . ?
C01O C01L H01L 120.0 . . ?
C014 C01M H6AA 120.0 . . ?
C01N C01M C014 120.1(3) . . ?
C01N C01M H6AA 120.0 . . ?
C01F C01N C01M 119.7(3) . . ?
C01F C01N H7AA 120.2 . . ?
C01M C01N H7AA 120.2 . . ?
C01L C01O H01O 120.3 . . ?
C01R C01O C01L 119.5(3) . . ?
C01R C01O H01O 120.3 . . ?
C010 C01P H01J 109.5 . . ?
C010 C01P H01M 109.5 . . ?
C010 C01P H01N 109.5 . . ?
H01J C01P H01M 109.5 . . ?
H01J C01P H01N 109.5 . . ?
H01M C01P H01N 109.5 . . ?
C01E C01Q H01P 111.3 . . ?
C01E C01Q H01Q 111.3 . . ?
H01P C01Q H01Q 109.2 . . ?
C01V C01Q C01E 102.4(2) . . ?
C01V C01Q H01P 111.3 . . ?
C01V C01Q H01Q 111.3 . . ?
C00S C01R H01R 119.9 . . ?
C01O C01R C00S 120.3(3) . . ?
C01O C01R H01R 119.9 . . ?
C00N C01S H01S 120.0 . . ?
C00U C01S C00N 120.0(3) . . ?
C00U C01S H01S 120.0 . . ?
C00W C01T H01T 109.5 . . ?
C00W C01T H01U 109.5 . . ?
C00W C01T H01V 109.5 . . ?
H01T C01T H01U 109.5 . . ?
H01T C01T H01V 109.5 . . ?
H01U C01T H01V 109.5 . . ?
C01G C01U H01W 120.5 . . ?
C01K C01U C01G 119.1(3) . . ?
C01K C01U H01W 120.5 . . ?
C01Q C01V H01X 111.3 . . ?
C01Q C01V H01Y 111.3 . . ?
H01X C01V H01Y 109.2 . . ?
C022 C01V C01Q 102.2(3) . . ?
C022 C01V H01X 111.3 . . ?
C022 C01V H01Y 111.3 . . ?
O4 C01W H8AA 110.6 . . ?
O4 C01W HB 110.6 . . ?
O4 C01W C01Z 105.6(3) . . ?
H8AA C01W HB 108.8 . . ?
C01Z C01W H8AA 110.6 . . ?
C01Z C01W HB 110.6 . . ?
C010 C01X H01Z 109.5 . . ?
C010 C01X HC 109.5 . . ?
C010 C01X HD 109.5 . . ?
H01Z C01X HC 109.5 . . ?
H01Z C01X HD 109.5 . . ?
HC C01X HD 109.5 . . ?
C00R C01Y H9AA 109.5 . . ?
C00R C01Y HE 109.5 . . ?
C00R C01Y HF 109.5 . . ?
H9AA C01Y HE 109.5 . . ?
H9AA C01Y HF 109.5 . . ?
HE C01Y HF 109.5 . . ?
C01W C01Z H0BA 110.9 . . ?
C01W C01Z HG 110.9 . . ?
H0BA C01Z HG 108.9 . . ?
C027 C01Z C01W 104.2(3) . . ?
C027 C01Z H0BA 110.9 . . ?
C027 C01Z HG 110.9 . . ?
H02Q C020 H02R 110.0 . . ?
H02S C020 H02T 108.6 . . ?
C021 C020 H02Q 112.4 . . ?
C021 C020 H02R 112.4 . . ?
C021 C020 H02S 110.4 . . ?
C021 C020 H02T 110.4 . . ?
C021 C020 C1AA 96.7(4) . . ?
C1AA C020 H02Q 112.4 . . ?
C1AA C020 H02R 112.4 . . ?
C0AA C020 H02S 110.4 . . ?
C0AA C020 H02T 110.4 . . ?
C0AA C020 C021 106.7(6) . . ?
O3 C021 C020 105.7(3) . . ?
O3 C021 H02U 110.6 . . ?
O3 C021 H02V 110.6 . . ?
C020 C021 H02U 110.6 . . ?
C020 C021 H02V 110.6 . . ?
H02U C021 H02V 108.7 . . ?
O2 C022 C01V 105.9(3) . . ?
O2 C022 H02A 110.6 . . ?
O2 C022 H02B 110.6 . . ?
C01V C022 H02A 110.6 . . ?
C01V C022 H02B 110.6 . . ?
H02A C022 H02B 108.7 . . ?
C00Z C023 H02W 109.5 . . ?
C00Z C023 H02X 109.5 . . ?
C00Z C023 H02Y 109.5 . . ?
H02W C023 H02X 109.5 . . ?
H02W C023 H02Y 109.5 . . ?
H02X C023 H02Y 109.5 . . ?
O1 C024 H02E 112.1 . . ?
O1 C024 H02F 112.1 . . ?
O1 C024 H02C 108.8 . . ?
O1 C024 H02D 108.8 . . ?
O1 C024 C029 98.4(7) . . ?
H02E C024 H02F 109.7 . . ?
H02C C024 H02D 107.7 . . ?
C029 C024 H02E 112.1 . . ?
C029 C024 H02F 112.1 . . ?
C2AA C024 O1 113.9(9) . . ?
C2AA C024 H02C 108.8 . . ?
C2AA C024 H02D 108.8 . . ?
O3 C025 H02Z 110.7 . . ?
O3 C025 HH 110.7 . . ?
O3 C025 HI 110.6 . . ?
O3 C025 HJ 110.6 . . ?
O3 C025 C1AA 105.0(6) . . ?
O3 C025 C0AA 105.6(7) . . ?
H02Z C025 HH 108.8 . . ?
HI C025 HJ 108.8 . . ?
C1AA C025 H02Z 110.7 . . ?
C1AA C025 HH 110.7 . . ?
C0AA C025 HI 110.6 . . ?
C0AA C025 HJ 110.6 . . ?
C00Z C026 H02 109.5 . . ?
C00Z C026 HK 109.5 . . ?
C00Z C026 HL 109.5 . . ?
H02 C026 HK 109.5 . . ?
H02 C026 HL 109.5 . . ?
HK C026 HL 109.5 . . ?
C01Z C027 H1BA 111.7 . . ?
C01Z C027 HM 111.7 . . ?
C01Z C027 C02A 100.5(3) . . ?
H1BA C027 HM 109.4 . . ?
C02A C027 H1BA 111.7 . . ?
C02A C027 HM 111.7 . . ?
O1 C028 H02G 111.2 . . ?
O1 C028 H02H 111.2 . . ?
O1 C028 H02I 109.2 . . ?
O1 C028 H02J 109.2 . . ?
O1 C028 C02E 103.0(5) . . ?
H02G C028 H02H 109.1 . . ?
H02I C028 H02J 107.9 . . ?
C02E C028 H02G 111.2 . . ?
C02E C028 H02H 111.2 . . ?
C02F C028 O1 111.8(5) . . ?
C02F C028 H02I 109.2 . . ?
C02F C028 H02J 109.2 . . ?
C024 C029 H02K 110.3 . . ?
C024 C029 H02L 110.3 . . ?
H02K C029 H02L 108.6 . . ?
C02F C029 C024 106.9(12) . . ?
C02F C029 H02K 110.3 . . ?
C02F C029 H02L 110.3 . . ?
O4 C02A C027 105.3(3) . . ?
O4 C02A H2BA 110.7 . . ?
O4 C02A HN 110.7 . . ?
C027 C02A H2BA 110.7 . . ?
C027 C02A HN 110.7 . . ?
H2BA C02A HN 108.8 . . ?
O3 Li2 Si2 129.7(2) . . ?
O3 Li2 N2 121.9(3) . . ?
O3 Li2 C5 98.6(2) . . ?
O4 Li2 Si2 114.5(2) . . ?
O4 Li2 O3 103.9(2) . . ?
O4 Li2 N2 133.9(3) . . ?
O4 Li2 C5 151.7(3) . . ?
N2 Li2 Si2 29.17(10) . . ?
N2 Li2 C5 31.48(11) . . ?
C5 Li2 Si2 59.90(12) . . ?
O2 Li1 Si1 107.0(2) . . ?
O2 Li1 C1 137.8(3) . . ?
O1 Li1 Si1 146.5(2) . . ?
O1 Li1 O2 106.3(2) . . ?
O1 Li1 C1 98.7(2) . . ?
N1 Li1 Si1 29.81(11) . . ?
N1 Li1 O2 126.8(3) . . ?
N1 Li1 O1 122.9(3) . . ?
N1 Li1 C1 27.20(11) . . ?
C1 Li1 Si1 57.01(11) . . ?
C028 C02E H02M 110.6 . . ?
C028 C02E H02N 110.6 . . ?
H02M C02E H02N 108.7 . . ?
C2AA C02E C028 105.7(11) . . ?
C2AA C02E H02M 110.6 . . ?
C2AA C02E H02N 110.6 . . ?
C028 C02F C029 101.9(9) . . ?
C028 C02F H02O 111.4 . . ?
C028 C02F H02P 111.4 . . ?
C029 C02F H02O 111.4 . . ?
C029 C02F H02P 111.4 . . ?
H02O C02F H02P 109.3 . . ?
C024 C2AA C02E 99.9(15) . . ?
C024 C2AA H2AA 111.8 . . ?
C024 C2AA H2AB 111.8 . . ?
C02E C2AA H2AA 111.8 . . ?
C02E C2AA H2AB 111.8 . . ?
H2AA C2AA H2AB 109.5 . . ?
C020 C1AA H1AB 110.4 . . ?
C020 C1AA H1AC 110.4 . . ?
C025 C1AA C020 106.6(7) . . ?
C025 C1AA H1AB 110.4 . . ?
C025 C1AA H1AC 110.4 . . ?
H1AB C1AA H1AC 108.6 . . ?
C020 C0AA C025 106.9(9) . . ?
C020 C0AA H0AB 110.4 . . ?
C020 C0AA H0AC 110.4 . . ?
C025 C0AA H0AB 110.4 . . ?
C025 C0AA H0AC 110.4 . . ?
H0AB C0AA H0AC 108.6 . . ?

loop_
_geom_bond_atom_site_label_1
_geom_bond_atom_site_label_2
_geom_bond_distance
_geom_bond_site_symmetry_2
_geom_bond_publ_flag
Si1 N1 1.669(2) . ?
Si1 C3 1.895(3) . ?
Si1 C2 1.892(3) . ?
Si1 C4 1.894(3) . ?
Si1 Li1 3.028(5) . ?
Si2 N2 1.663(2) . ?
Si2 C7 1.889(3) . ?
Si2 C6 1.890(3) . ?
Si2 C8 1.900(3) . ?
Si2 Li2 3.063(5) . ?
O2 C01E 1.443(4) . ?
O2 C022 1.437(4) . ?
O2 Li1 1.929(5) . ?
O1 C024 1.449(4) . ?
O1 C028 1.434(4) . ?
O1 Li1 1.921(6) . ?
O3 C021 1.443(4) . ?
O3 C025 1.433(4) . ?
O3 Li2 1.919(6) . ?
O4 C01W 1.443(4) . ?
O4 C02A 1.469(4) . ?
O4 Li2 1.913(6) . ?
N2 C5 1.381(3) . ?
N2 Li2 1.942(5) . ?
N1 C1 1.392(3) . ?
N1 Li1 1.906(5) . ?
C7 C00E 1.394(4) . ?
C7 C00M 1.394(4) . ?
C00A H00A 0.9500 . ?
C00A C3 1.403(4) . ?
C00A C01B 1.383(4) . ?
C3 C00N 1.394(4) . ?
C6 C00P 1.404(4) . ?
C6 C014 1.395(4) . ?
C00D H00D 0.9500 . ?
C00D C2 1.400(4) . ?
C00D C00I 1.392(4) . ?
C00E H00E 0.9500 . ?
C00E C01C 1.387(4) . ?
C8 C00O 1.402(4) . ?
C8 C019 1.393(4) . ?
C2 C00T 1.403(4) . ?
C5 C00K 1.430(4) . ?
C5 C017 1.426(4) . ?
C5 Li2 2.593(6) . ?
C00I H00I 0.9500 . ?
C00I C00X 1.374(4) . ?
C1 C00Q 1.428(4) . ?
C1 C016 1.421(4) . ?
C1 Li1 2.781(5) . ?
C00K C00R 1.527(4) . ?
C00K C012 1.389(4) . ?
C4 C00S 1.396(4) . ?
C4 C01D 1.399(4) . ?
C00M H00M 0.9500 . ?
C00M C01A 1.378(4) . ?
C00N H00N 0.9500 . ?
C00N C01S 1.388(4) . ?
C00O H00O 0.9500 . ?
C00O C00Y 1.383(4) . ?
C00P H00P 0.9500 . ?
C00P C01F 1.383(4) . ?
C00Q C00W 1.514(4) . ?
C00Q C01K 1.392(4) . ?
C00R H00R 1.0000 . ?
C00R C013 1.523(4) . ?
C00R C01Y 1.536(4) . ?
C00S H00S 0.9500 . ?
C00S C01R 1.393(4) . ?
C00T H00T 0.9500 . ?
C00T C01H 1.385(4) . ?
C00U H00U 0.9500 . ?
C00U C01B 1.383(4) . ?
C00U C01S 1.382(4) . ?
C00V H00V 0.9500 . ?
C00V C01A 1.381(4) . ?
C00V C01C 1.388(4) . ?
C00W H00W 1.0000 . ?
C00W C011 1.523(4) . ?
C00W C01T 1.533(4) . ?
C00X H00X 0.9500 . ?
C00X C01H 1.384(4) . ?
C00Y H00Y 0.9500 . ?
C00Y C01J 1.384(4) . ?
C00Z H00Z 1.0000 . ?
C00Z C017 1.521(4) . ?
C00Z C023 1.515(4) . ?
C00Z C026 1.529(5) . ?
C010 H010 1.0000 . ?
C010 C016 1.520(4) . ?
C010 C01P 1.529(4) . ?
C010 C01X 1.534(4) . ?
C011 H01A 0.9800 . ?
C011 H01B 0.9800 . ?
C011 H01C 0.9800 . ?
C012 H012 0.9500 . ?
C012 C015 1.386(4) . ?
C013 H01 0.9800 . ?
C013 H 0.9800 . ?
C013 HA 0.9800 . ?
C014 H014 0.9500 . ?
C014 C01M 1.391(4) . ?
C015 H015 0.9500 . ?
C015 C018 1.381(4) . ?
C016 C01G 1.386(4) . ?
C017 C018 1.383(4) . ?
C018 H018 0.9500 . ?
C019 H019 0.9500 . ?
C019 C01I 1.391(4) . ?
C01A H0AA 0.9500 . ?
C01B H01D 0.9500 . ?
C01C H1AA 0.9500 . ?
C01D H01E 0.9500 . ?
C01D C01L 1.389(4) . ?
C01E H01F 0.9900 . ?
C01E H01G 0.9900 . ?
C01E C01Q 1.515(4) . ?
C01F H3AA 0.9500 . ?
C01F C01N 1.379(5) . ?
C01G H01H 0.9500 . ?
C01G C01U 1.385(4) . ?
C01H H01I 0.9500 . ?
C01I H4AA 0.9500 . ?
C01I C01J 1.379(4) . ?
C01J H5AA 0.9500 . ?
C01K H01K 0.9500 . ?
C01K C01U 1.381(5) . ?
C01L H01L 0.9500 . ?
C01L C01O 1.385(5) . ?
C01M H6AA 0.9500 . ?
C01M C01N 1.381(5) . ?
C01N H7AA 0.9500 . ?
C01O H01O 0.9500 . ?
C01O C01R 1.378(5) . ?
C01P H01J 0.9800 . ?
C01P H01M 0.9800 . ?
C01P H01N 0.9800 . ?
C01Q H01P 0.9900 . ?
C01Q H01Q 0.9900 . ?
C01Q C01V 1.513(4) . ?
C01R H01R 0.9500 . ?
C01S H01S 0.9500 . ?
C01T H01T 0.9800 . ?
C01T H01U 0.9800 . ?
C01T H01V 0.9800 . ?
C01U H01W 0.9500 . ?
C01V H01X 0.9900 . ?
C01V H01Y 0.9900 . ?
C01V C022 1.487(5) . ?
C01W H8AA 0.9900 . ?
C01W HB 0.9900 . ?
C01W C01Z 1.508(5) . ?
C01X H01Z 0.9800 . ?
C01X HC 0.9800 . ?
C01X HD 0.9800 . ?
C01Y H9AA 0.9800 . ?
C01Y HE 0.9800 . ?
C01Y HF 0.9800 . ?
C01Z H0BA 0.9900 . ?
C01Z HG 0.9900 . ?
C01Z C027 1.461(5) . ?
C020 H02Q 0.9900 . ?
C020 H02R 0.9900 . ?
C020 H02S 0.9900 . ?
C020 H02T 0.9900 . ?
C020 C021 1.497(5) . ?
C020 C1AA 1.540(14) . ?
C020 C0AA 1.474(17) . ?
C021 H02U 0.9900 . ?
C021 H02V 0.9900 . ?
C022 H02A 0.9900 . ?
C022 H02B 0.9900 . ?
C023 H02W 0.9800 . ?
C023 H02X 0.9800 . ?
C023 H02Y 0.9800 . ?
C024 H02E 0.9900 . ?
C024 H02F 0.9900 . ?
C024 H02C 0.9900 . ?
C024 H02D 0.9900 . ?
C024 C029 1.623(18) . ?
C024 C2AA 1.43(2) . ?
C025 H02Z 0.9900 . ?
C025 HH 0.9900 . ?
C025 HI 0.9900 . ?
C025 HJ 0.9900 . ?
C025 C1AA 1.437(12) . ?
C025 C0AA 1.498(15) . ?
C026 H02 0.9800 . ?
C026 HK 0.9800 . ?
C026 HL 0.9800 . ?
C027 H1BA 0.9900 . ?
C027 HM 0.9900 . ?
C027 C02A 1.530(6) . ?
C028 H02G 0.9900 . ?
C028 H02H 0.9900 . ?
C028 H02I 0.9900 . ?
C028 H02J 0.9900 . ?
C028 C02E 1.634(11) . ?
C028 C02F 1.312(9) . ?
C029 H02K 0.9900 . ?
C029 H02L 0.9900 . ?
C029 C02F 1.52(2) . ?
C02A H2BA 0.9900 . ?
C02A HN 0.9900 . ?
C02E H02M 0.9900 . ?
C02E H02N 0.9900 . ?
C02E C2AA 1.543(18) . ?
C02F H02O 0.9900 . ?
C02F H02P 0.9900 . ?
C2AA H2AA 0.9900 . ?
C2AA H2AB 0.9900 . ?
C1AA H1AB 0.9900 . ?
C1AA H1AC 0.9900 . ?
C0AA H0AB 0.9900 . ?
C0AA H0AC 0.9900 . ?
